data_7127571
loop_
_publ_author_name
'Thomas-Hargreaves, Lewis R'
'Hunger, David'
'Kern, Michal'
'Wooles, Ashley J.'
'van Slageren, Joris'
'Chilton, Nicholas F.'
'Liddle, Stephen T.'

_publ_section_title
;
 Insights into <i>D</i><sub>4h</sub>@metal-symmetry single-molecule
 magnetism: the case of a dysprosium-bis(boryloxide) complex.
;
_journal_issue 6
_journal_name_full 'Chemical communications (Cambridge, England)'
_journal_page_first 733
_journal_page_last 736
_journal_paper_doi 10.1039/d0cc07446b
_journal_volume 57
_journal_year 2021
_chemical_formula_moiety 'C60 H92 B3 Dy N4 O4, C6 H6'
_chemical_formula_sum 'C66 H98 B3 Dy N4 O4'
_chemical_formula_weight 1206.41
_chemical_properties_physical Air-sensitive,Moisture-sensitive,Oxygen-sensitive
_space_group_crystal_system triclinic
_space_group_IT_number 2
_space_group_name_Hall '-P 1'
_space_group_name_H-M_alt 'P -1'
_atom_sites_solution_hydrogens mixed
_atom_sites_solution_primary heavy
_atom_sites_solution_secondary difmap
_audit_creation_date 2020-03-16
_audit_creation_method
;
Olex2 1.2
(compiled 2018.05.29 svn.r3508 for OlexSys, GUI svn.r5506)
;
_audit_update_record
;
2020-11-11 deposited with the CCDC.	2020-12-11 downloaded from the CCDC.
;
_cell_angle_alpha 107.413(6)
_cell_angle_beta 92.621(5)
_cell_angle_gamma 98.825(4)
_cell_formula_units_Z 2
_cell_length_a 12.7769(7)
_cell_length_b 13.6689(7)
_cell_length_c 19.8264(15)
_cell_measurement_reflns_used 8170
_cell_measurement_temperature 150(2)
_cell_measurement_theta_max 28.3800
_cell_measurement_theta_min 2.9890
_cell_volume 3249.4(4)
_computing_cell_refinement 'CrysAlisPro 1.171.39.46 (Rigaku OD, 2018)'
_computing_data_collection 'CrysAlisPro 1.171.39.46 (Rigaku OD, 2018)'
_computing_data_reduction 'CrysAlisPro 1.171.39.46 (Rigaku OD, 2018)'
_computing_molecular_graphics 'Olex2 (Dolomanov et al., 2009)'
_computing_publication_material 'Olex2 (Dolomanov et al., 2009)'
_computing_structure_refinement 'ShelXL (Sheldrick, 2015)'
_computing_structure_solution 'ShelXS (Sheldrick, 2008)'
_diffrn_ambient_environment N~2~
_diffrn_ambient_temperature 150(2)
_diffrn_detector 'CCD plate'
_diffrn_detector_area_resol_mean 8.0714
_diffrn_detector_type Eos
_diffrn_measured_fraction_theta_full 0.998
_diffrn_measured_fraction_theta_max 0.998
_diffrn_measurement_details
;
List of Runs (angles in degrees, time in seconds):

  # Type    Start    End  Width  t~exp~   \w     \q     \k     \f   Frames
#--------------------------------------------------------------------------
  1  \w    -33.00  50.00   1.00   15.00    --  -18.77  57.00 -30.00   83
  2  \w    -20.00  24.00   1.00   15.00    --  -18.77 -99.00 -30.00   44
  3  \w    -88.00 -22.00   1.00   15.00    --  -18.77 -57.00-180.00   66
  4  \w    -20.00   7.00   1.00   15.00    --  -18.77 -99.00-150.00   27
  5  \w     36.00  67.00   1.00   15.00    --   20.02 178.00 120.00   31
  6  \w     39.00  94.00   1.00   15.00    --   20.02 178.00-120.00   55
  7  \w    -52.00  45.00   1.00   15.00    --   20.02 -38.00-150.00   97
  8  \w     40.00  65.00   1.00   15.00    --   20.02 178.00  30.00   25
  9  \w    -24.00  49.00   1.00   15.00    --   20.02 -77.00  90.00   73
;
_diffrn_measurement_device 'four-circle diffractometer'
_diffrn_measurement_device_type 'SuperNova, Single source at offset/far, Eos'
_diffrn_measurement_method '\w scans'
_diffrn_orient_matrix_type 'CrysAlisPro convention (1999,Acta A55,543-557)'
_diffrn_orient_matrix_UB_11 -0.0558365000
_diffrn_orient_matrix_UB_12 -0.0038842000
_diffrn_orient_matrix_UB_13 0.0012246000
_diffrn_orient_matrix_UB_21 0.0076644000
_diffrn_orient_matrix_UB_22 0.0225338000
_diffrn_orient_matrix_UB_23 0.0374551000
_diffrn_orient_matrix_UB_31 0.0031226000
_diffrn_orient_matrix_UB_32 0.0502844000
_diffrn_orient_matrix_UB_33 -0.0038495000
_diffrn_radiation_monochromator mirror
_diffrn_radiation_probe x-ray
_diffrn_radiation_type MoK\a
_diffrn_radiation_wavelength 0.71073
_diffrn_reflns_av_R_equivalents 0.1044
_diffrn_reflns_av_unetI/netI 0.1498
_diffrn_reflns_Laue_measured_fraction_full 0.998
_diffrn_reflns_Laue_measured_fraction_max 0.998
_diffrn_reflns_limit_h_max 15
_diffrn_reflns_limit_h_min -15
_diffrn_reflns_limit_k_max 16
_diffrn_reflns_limit_k_min -16
_diffrn_reflns_limit_l_max 23
_diffrn_reflns_limit_l_min -13
_diffrn_reflns_number 11803
_diffrn_reflns_point_group_measured_fraction_full 0.998
_diffrn_reflns_point_group_measured_fraction_max 0.998
_diffrn_reflns_theta_full 25.242
_diffrn_reflns_theta_max 25.322
_diffrn_reflns_theta_min 2.734
_diffrn_source 'micro-focus sealed X-ray tube'
_diffrn_source_type 'SuperNova (Mo) X-ray Source'
_exptl_absorpt_coefficient_mu 1.197
_exptl_absorpt_correction_T_max 1.000
_exptl_absorpt_correction_T_min 0.565
_exptl_absorpt_correction_type gaussian
_exptl_absorpt_process_details
;
CrysAlisPro 1.171.39.46 (Rigaku Oxford Diffraction, 2018)
Numerical absorption correction based on gaussian integration over
			a multifaceted crystal model
Empirical absorption correction using spherical harmonics,
 implemented in SCALE3 ABSPACK scaling algorithm.
;
_exptl_crystal_colour colourless
_exptl_crystal_colour_primary colourless
_exptl_crystal_density_diffrn 1.233
_exptl_crystal_description block
_exptl_crystal_F_000 1270
_exptl_crystal_size_max 0.341
_exptl_crystal_size_mid 0.228
_exptl_crystal_size_min 0.175
_refine_diff_density_max 4.601
_refine_diff_density_min -4.057
_refine_diff_density_rms 0.247
_refine_ls_extinction_method none
_refine_ls_goodness_of_fit_ref 1.119
_refine_ls_hydrogen_treatment mixed
_refine_ls_matrix_type full
_refine_ls_number_parameters 727
_refine_ls_number_reflns 11803
_refine_ls_number_restraints 1088
_refine_ls_restrained_S_all 1.078
_refine_ls_R_factor_all 0.1541
_refine_ls_R_factor_gt 0.1325
_refine_ls_shift/su_max 0.000
_refine_ls_shift/su_mean 0.000
_refine_ls_structure_factor_coef Fsqd
_refine_ls_weighting_details 'w=1/[\s^2^(Fo^2^)+(0.0933P)^2^+94.6784P] where P=(Fo^2^+2Fc^2^)/3'
_refine_ls_weighting_scheme calc
_refine_ls_wR_factor_gt 0.3221
_refine_ls_wR_factor_ref 0.3354
_reflns_Friedel_coverage 0.000
_reflns_number_gt 9412
_reflns_number_total 11803
_reflns_threshold_expression 'I > 2\s(I)'
_cod_data_source_file d0cc07446b2.cif
_cod_data_source_block 1Dy
_cod_depositor_comments 'Adding full bibliography for 7127568--7127571.cif.'
_cod_database_code 7127571
_manchester_internal_diff_code ASTL483
_manchester_internal_coll_client LTH
_manchester_internal_coll_date 15/08/2019
_manchester_internal_process_date 10/03/2020
_manchester_internal_process_user AW
_manchester_internal_solution_date 10/03/2020
_manchester_internal_solution_user AW
_manchester_internal_refinement_date 16/03/2020
_manchester_internal_refinement_user AW
_manchester_internal_validation_date 16/03/2020
_manchester_internal_validation_user AW
_manchester_internal_archive_date 16/03/2020
_manchester_internal_archive_user AW
_shelx_shelxl_version_number 2018/3
_chemical_oxdiff_formula 'Dy C70 H90 B3 O4 N4'
_chemical_oxdiff_usercomment LTH/STL
_shelx_space_group_comment
;
The symmetry employed for this shelxl refinement is uniquely defined
by the following loop, which should always be used as a source of
symmetry information in preference to the above space-group names.
They are only intended as comments.
;
_shelx_estimated_absorpt_t_max 0.818
_shelx_estimated_absorpt_t_min 0.686
_reflns_odcompleteness_completeness 88.85
_reflns_odcompleteness_iscentric 1
_reflns_odcompleteness_theta 26.32
_olex2_refinement_description
;
1. Twinned data refinement
 Scales: 0.773(4)
 0.227(4)
2. Fixed Uiso
 At 1.2 times of:
  All B(H,H,H,H) groups, All C(H) groups, All C(H,H) groups
 At 1.5 times of:
  All C(H,H,H) groups
3. Restrained distances
 B3-H3D = B3-H3B = B3-H3C = B3-H3A
 1.05 with sigma of 0.01
 H3B-H3C \\sim H3C-H3A \\sim H3B-H3A \\sim H3D-H3A \\sim H3B-H3D \\sim H3C-H3D
 with sigma of 0.01
4. Uiso/Uaniso restraints and constraints
All non-hydrogen atoms have similar U: within 2A with sigma of 0.01 and sigma
for terminal atoms of 0.02
C4 \\sim C10 \\sim C9 \\sim C3 \\sim C5: within 2A with sigma of 0.004 and
sigma for terminal atoms of 0.008
5. Rigid body (RIGU) restrains
 All non-hydrogen atoms
 with sigma for 1-2 distances of 0.004 and sigma for 1-3 distances of 0.004
6.a Ternary CH refined with riding coordinates:
 C9(H9), C12(H12), C21(H21), C24(H24), C35(H35), C38(H38), C47(H47), C50(H50)
6.b Secondary CH2 refined with riding coordinates:
 C53(H53A,H53B), C54(H54A,H54B), C55(H55A,H55B), C56(H56A,H56B), C57(H57A,
 H57B), C58(H58A,H58B), C59(H59A,H59B), C60(H60A,H60B)
6.c Aromatic/amide H refined with riding coordinates:
 C1(H1), C2(H2), C5(H5), C6(H6), C7(H7), C17(H17), C18(H18), C19(H19),
 C27(H27), C28(H28), C31(H31), C32(H32), C33(H33), C43(H43), C44(H44), C45(H45),
  C61(H61), C62(H62), C63(H63), C64(H64), C65(H65), C66(H66)
6.d Idealised Me refined as rotating group:
 C10(H10A,H10B,H10C), C11(H11A,H11B,H11C), C13(H13A,H13B,H13C), C14(H14A,H14B,
 H14C), C22(H22A,H22B,H22C), C23(H23A,H23B,H23C), C25(H25A,H25B,H25C), C26(H26A,
 H26B,H26C), C36(H36A,H36B,H36C), C37(H37A,H37B,H37C), C39(H39A,H39B,H39C),
 C40(H40A,H40B,H40C), C48(H48A,H48B,H48C), C49(H49A,H49B,H49C), C51(H51A,H51B,
 H51C), C52(H52A,H52B,H52C)
;
_olex2_submission_special_instructions 'No special instructions were received'
_oxdiff_diffrn_reflns_filtered 4414
_oxdiff_exptl_absorpt_empirical_details
;
Empirical correction (ABSPACK) includes:
- Absorption correction using spherical harmonics
- Frame scaling
;
_oxdiff_exptl_absorpt_empirical_full_max 1.944
_oxdiff_exptl_absorpt_empirical_full_min 0.614

loop_
_space_group_symop_operation_xyz
'x, y, z'
'-x, -y, -z'

loop_
_atom_site_label
_atom_site_type_symbol
_atom_site_fract_x
_atom_site_fract_y
_atom_site_fract_z
_atom_site_U_iso_or_equiv
_atom_site_adp_type
_atom_site_occupancy
_atom_site_site_symmetry_order
_atom_site_calc_flag
_atom_site_refinement_flags_posn
_atom_site_refinement_flags_adp
_atom_site_refinement_flags_occupancy
_atom_site_disorder_assembly
_atom_site_disorder_group
Dy1 Dy 0.79616(6) 0.98974(6) 0.65725(4) 0.0245(2) Uani 1 1 d . U . . .
O1 O 0.8407(8) 1.1424(8) 0.7283(6) 0.031(2) Uani 1 1 d . U . . .
O2 O 0.7609(9) 0.8726(8) 0.7046(6) 0.033(2) Uani 1 1 d . U . . .
O3 O 0.9770(8) 0.9665(8) 0.6545(6) 0.031(2) Uani 1 1 d . U . . .
O4 O 0.6174(8) 1.0171(9) 0.6536(7) 0.035(2) Uani 1 1 d . U . . .
N1 N 0.9635(11) 1.2911(11) 0.8165(7) 0.032(2) Uani 1 1 d . U . . .
N2 N 0.8062(10) 1.3271(10) 0.7754(7) 0.029(2) Uani 1 1 d . U . . .
N3 N 0.6476(11) 0.7610(11) 0.7645(7) 0.034(2) Uani 1 1 d . U . . .
N4 N 0.7893(11) 0.6981(10) 0.7114(7) 0.033(2) Uani 1 1 d . U . . .
C1 C 0.9604(14) 1.3979(13) 0.8464(9) 0.034(3) Uani 1 1 d . U . . .
H1 H 1.015072 1.447726 0.877950 0.041 Uiso 1 1 calc R . . . .
C2 C 0.8672(13) 1.4185(13) 0.8229(9) 0.032(3) Uani 1 1 d . U . . .
H2 H 0.846209 1.484831 0.836504 0.039 Uiso 1 1 calc R . . . .
C3 C 0.7100(12) 1.3309(12) 0.7401(8) 0.026(2) Uani 1 1 d . U . . .
C4 C 0.6977(11) 1.3133(11) 0.6632(7) 0.0200(17) Uiso 1 1 d . U . . .
C5 C 0.6015(13) 1.3230(12) 0.6330(8) 0.028(2) Uani 1 1 d . U . . .
H5 H 0.591911 1.310613 0.583174 0.034 Uiso 1 1 calc R . . . .
C6 C 0.5215(14) 1.3494(13) 0.6723(9) 0.035(3) Uani 1 1 d . U . . .
H6 H 0.457158 1.355824 0.649321 0.042 Uiso 1 1 calc R . . . .
C7 C 0.5293(14) 1.3677(14) 0.7453(9) 0.039(3) Uani 1 1 d . U . . .
H7 H 0.470377 1.385164 0.771083 0.047 Uiso 1 1 calc R . . . .
C8 C 0.6240(14) 1.3604(14) 0.7812(9) 0.038(3) Uani 1 1 d . U . . .
C9 C 0.7955(13) 1.2975(12) 0.6257(8) 0.027(2) Uani 1 1 d . U . . .
H9 H 0.830592 1.248530 0.643809 0.033 Uiso 1 1 calc R . . . .
C10 C 0.7696(15) 1.2472(14) 0.5445(9) 0.039(3) Uani 1 1 d . U . . .
H10A H 0.726319 1.177857 0.534585 0.059 Uiso 1 1 calc GR . . . .
H10B H 0.835931 1.241096 0.521973 0.059 Uiso 1 1 calc GR . . . .
H10C H 0.730002 1.290833 0.525629 0.059 Uiso 1 1 calc GR . . . .
C11 C 0.8753(15) 1.3972(14) 0.6399(10) 0.042(4) Uani 1 1 d . U . . .
H11A H 0.842485 1.447714 0.623894 0.064 Uiso 1 1 calc GR . . . .
H11B H 0.937527 1.382355 0.614034 0.064 Uiso 1 1 calc GR . . . .
H11C H 0.897534 1.426079 0.690909 0.064 Uiso 1 1 calc GR . . . .
C12 C 0.6310(15) 1.3789(15) 0.8596(9) 0.041(3) Uani 1 1 d . U . . .
H12 H 0.700465 1.362600 0.874444 0.049 Uiso 1 1 calc R . . . .
C13 C 0.5415(15) 1.3103(17) 0.8823(11) 0.049(4) Uani 1 1 d . U . . .
H13A H 0.472362 1.321142 0.865128 0.073 Uiso 1 1 calc GR . . . .
H13B H 0.547122 1.329058 0.934231 0.073 Uiso 1 1 calc GR . . . .
H13C H 0.547800 1.236934 0.862017 0.073 Uiso 1 1 calc GR . . . .
C14 C 0.6281(17) 1.4932(16) 0.8997(11) 0.051(4) Uani 1 1 d . U . . .
H14A H 0.693003 1.537125 0.893701 0.076 Uiso 1 1 calc GR . . . .
H14B H 0.623733 1.501710 0.950294 0.076 Uiso 1 1 calc GR . . . .
H14C H 0.565852 1.513896 0.880691 0.076 Uiso 1 1 calc GR . . . .
C15 C 1.0650(13) 1.2570(13) 0.8200(9) 0.035(2) Uani 1 1 d . U . . .
C16 C 1.1326(14) 1.2626(14) 0.7674(10) 0.037(2) Uani 1 1 d . U . . .
C17 C 1.2316(14) 1.2301(15) 0.7707(10) 0.043(3) Uani 1 1 d . U . . .
H17 H 1.277938 1.232322 0.734901 0.052 Uiso 1 1 calc R . . . .
C18 C 1.2606(15) 1.1959(15) 0.8246(11) 0.045(3) Uani 1 1 d . U . . .
H18 H 1.329114 1.177553 0.827424 0.054 Uiso 1 1 calc R . . . .
C19 C 1.1909(15) 1.1864(15) 0.8776(10) 0.045(3) Uani 1 1 d . U . . .
H19 H 1.211546 1.158998 0.913908 0.054 Uiso 1 1 calc R . . . .
C20 C 1.0913(14) 1.2182(15) 0.8756(10) 0.041(3) Uani 1 1 d . U . . .
C21 C 1.0971(15) 1.3044(14) 0.7056(10) 0.041(3) Uani 1 1 d . U . . .
H21 H 1.032533 1.336719 0.717859 0.049 Uiso 1 1 calc R . . . .
C22 C 1.1882(18) 1.3885(16) 0.6982(11) 0.055(5) Uani 1 1 d . U . . .
H22A H 1.216796 1.435499 0.745443 0.083 Uiso 1 1 calc GR . . . .
H22B H 1.160469 1.428325 0.669928 0.083 Uiso 1 1 calc GR . . . .
H22C H 1.244787 1.354691 0.674561 0.083 Uiso 1 1 calc GR . . . .
C23 C 1.0711(16) 1.2182(14) 0.6373(10) 0.043(4) Uani 1 1 d . U . . .
H23A H 1.134094 1.186324 0.624812 0.065 Uiso 1 1 calc GR . . . .
H23B H 1.048905 1.245945 0.599742 0.065 Uiso 1 1 calc GR . . . .
H23C H 1.013162 1.165634 0.642293 0.065 Uiso 1 1 calc GR . . . .
C24 C 1.0208(16) 1.2170(16) 0.9338(10) 0.046(3) Uani 1 1 d . U . . .
H24 H 0.947138 1.218866 0.915469 0.056 Uiso 1 1 calc R . . . .
C25 C 1.0536(18) 1.3105(17) 0.9980(11) 0.057(5) Uani 1 1 d . U . . .
H25A H 1.129884 1.318457 1.011761 0.085 Uiso 1 1 calc GR . . . .
H25B H 1.013315 1.301429 1.037265 0.085 Uiso 1 1 calc GR . . . .
H25C H 1.039223 1.372753 0.987093 0.085 Uiso 1 1 calc GR . . . .
C26 C 1.0166(17) 1.1152(17) 0.9535(11) 0.053(4) Uani 1 1 d . U . . .
H26A H 1.007135 1.055716 0.909957 0.080 Uiso 1 1 calc GR . . . .
H26B H 0.956758 1.107377 0.981758 0.080 Uiso 1 1 calc GR . . . .
H26C H 1.083174 1.118059 0.981105 0.080 Uiso 1 1 calc GR . . . .
C27 C 0.7320(14) 0.6257(13) 0.7414(9) 0.034(3) Uani 1 1 d . U . . .
H27 H 0.749039 0.559523 0.738990 0.041 Uiso 1 1 calc R . . . .
C28 C 0.6534(14) 0.6633(13) 0.7725(9) 0.034(3) Uani 1 1 d . U . . .
H28 H 0.605965 0.629378 0.797297 0.041 Uiso 1 1 calc R . . . .
C29 C 0.5613(14) 0.8141(14) 0.7843(9) 0.036(2) Uani 1 1 d . U . . .
C30 C 0.4658(14) 0.7784(15) 0.7383(10) 0.040(3) Uani 1 1 d . U . . .
C31 C 0.3803(15) 0.8291(15) 0.7572(11) 0.043(3) Uani 1 1 d . U . . .
H31 H 0.316222 0.807886 0.726367 0.052 Uiso 1 1 calc R . . . .
C32 C 0.3862(16) 0.9076(16) 0.8180(11) 0.049(3) Uani 1 1 d . U . . .
H32 H 0.325801 0.939874 0.829800 0.059 Uiso 1 1 calc R . . . .
C33 C 0.4794(16) 0.9428(17) 0.8644(11) 0.049(3) Uani 1 1 d . U . . .
H33 H 0.483372 0.999042 0.906976 0.059 Uiso 1 1 calc R . . . .
C34 C 0.5683(15) 0.8919(15) 0.8461(10) 0.043(3) Uani 1 1 d . U . . .
C35 C 0.4595(15) 0.6903(15) 0.6655(10) 0.043(3) Uani 1 1 d . U . . .
H35 H 0.528300 0.663801 0.664473 0.051 Uiso 1 1 calc R . . . .
C36 C 0.448(2) 0.723(2) 0.6035(12) 0.068(5) Uani 1 1 d . U . . .
H36A H 0.377654 0.741029 0.598766 0.101 Uiso 1 1 calc GR . . . .
H36B H 0.457458 0.666647 0.561272 0.101 Uiso 1 1 calc GR . . . .
H36C H 0.502856 0.784432 0.608158 0.101 Uiso 1 1 calc GR . . . .
C37 C 0.372(2) 0.5993(19) 0.6641(15) 0.078(6) Uani 1 1 d . U . . .
H37A H 0.392127 0.567869 0.700084 0.116 Uiso 1 1 calc GR . . . .
H37B H 0.362724 0.547033 0.617072 0.116 Uiso 1 1 calc GR . . . .
H37C H 0.304985 0.624923 0.674341 0.116 Uiso 1 1 calc GR . . . .
C38 C 0.6765(17) 0.9334(18) 0.8961(11) 0.056(4) Uani 1 1 d . U . . .
H38 H 0.725951 0.882543 0.880803 0.067 Uiso 1 1 calc R . . . .
C39 C 0.728(2) 1.038(2) 0.8912(14) 0.076(6) Uani 1 1 d . U . . .
H39A H 0.741779 1.031132 0.841931 0.114 Uiso 1 1 calc GR . . . .
H39B H 0.795634 1.061895 0.921627 0.114 Uiso 1 1 calc GR . . . .
H39C H 0.680693 1.088472 0.906969 0.114 Uiso 1 1 calc GR . . . .
C40 C 0.656(2) 0.945(2) 0.9737(12) 0.078(6) Uani 1 1 d . U . . .
H40A H 0.580524 0.946623 0.979186 0.116 Uiso 1 1 calc GR . . . .
H40B H 0.698786 1.010354 1.004791 0.116 Uiso 1 1 calc GR . . . .
H40C H 0.676223 0.886351 0.986636 0.116 Uiso 1 1 calc GR . . . .
C41 C 0.8733(14) 0.6759(13) 0.6725(9) 0.035(2) Uani 1 1 d . U . . .
C42 C 0.9726(15) 0.6693(13) 0.7056(10) 0.038(3) Uani 1 1 d . U . . .
C43 C 1.0569(15) 0.6421(13) 0.6645(10) 0.041(3) Uani 1 1 d . U . . .
H43 H 1.122171 0.635530 0.686203 0.049 Uiso 1 1 calc R . . . .
C44 C 1.0430(17) 0.6248(14) 0.5908(11) 0.046(3) Uani 1 1 d . U . . .
H44 H 1.100670 0.609498 0.563158 0.055 Uiso 1 1 calc R . . . .
C45 C 0.9493(16) 0.6294(14) 0.5583(11) 0.043(3) Uani 1 1 d . U . . .
H45 H 0.942453 0.615821 0.508321 0.052 Uiso 1 1 calc R . . . .
C46 C 0.8608(15) 0.6538(13) 0.5968(10) 0.039(3) Uani 1 1 d . U . . .
C47 C 0.7550(16) 0.6496(13) 0.5604(9) 0.040(3) Uani 1 1 d . U . . .
H47 H 0.723710 0.708882 0.590234 0.048 Uiso 1 1 calc R . . . .
C48 C 0.7578(19) 0.6609(16) 0.4858(10) 0.054(5) Uani 1 1 d . U . . .
H48A H 0.797572 0.729653 0.488953 0.081 Uiso 1 1 calc GR . . . .
H48B H 0.684907 0.653634 0.464884 0.081 Uiso 1 1 calc GR . . . .
H48C H 0.792604 0.606724 0.455943 0.081 Uiso 1 1 calc GR . . . .
C49 C 0.6819(17) 0.5500(14) 0.5579(11) 0.049(4) Uani 1 1 d . U . . .
H49A H 0.705283 0.490592 0.524326 0.073 Uiso 1 1 calc GR . . . .
H49B H 0.608958 0.553416 0.542411 0.073 Uiso 1 1 calc GR . . . .
H49C H 0.684104 0.541487 0.605255 0.073 Uiso 1 1 calc GR . . . .
C50 C 0.9883(16) 0.6905(15) 0.7851(10) 0.045(3) Uani 1 1 d . U . . .
H50 H 0.923336 0.651333 0.797639 0.054 Uiso 1 1 calc R . . . .
C51 C 1.0818(17) 0.6459(19) 0.8071(12) 0.058(5) Uani 1 1 d . U . . .
H51A H 1.084211 0.578428 0.772126 0.086 Uiso 1 1 calc GR . . . .
H51B H 1.073088 0.636617 0.853822 0.086 Uiso 1 1 calc GR . . . .
H51C H 1.148304 0.693927 0.809644 0.086 Uiso 1 1 calc GR . . . .
C52 C 0.9931(19) 0.8004(16) 0.8268(10) 0.052(4) Uani 1 1 d . U . . .
H52A H 1.057342 0.842434 0.818178 0.078 Uiso 1 1 calc GR . . . .
H52B H 0.994966 0.806845 0.877439 0.078 Uiso 1 1 calc GR . . . .
H52C H 0.930102 0.825106 0.812576 0.078 Uiso 1 1 calc GR . . . .
C53 C 1.0429(14) 0.9251(15) 0.5973(10) 0.041(3) Uani 1 1 d . U . . .
H53A H 1.042811 0.962603 0.561652 0.049 Uiso 1 1 calc R . . . .
H53B H 1.017552 0.849832 0.573336 0.049 Uiso 1 1 calc R . . . .
C54 C 1.1509(14) 0.9442(15) 0.6359(10) 0.041(3) Uani 1 1 d . U . . .
H54A H 1.188219 1.015832 0.642163 0.050 Uiso 1 1 calc R . . . .
H54B H 1.194473 0.894144 0.609572 0.050 Uiso 1 1 calc R . . . .
C55 C 1.1310(13) 0.9290(14) 0.7072(10) 0.038(3) Uani 1 1 d . U . . .
H55A H 1.114688 0.854366 0.703705 0.046 Uiso 1 1 calc R . . . .
H55B H 1.191849 0.964334 0.743461 0.046 Uiso 1 1 calc R . . . .
C56 C 1.0353(13) 0.9810(14) 0.7221(9) 0.036(3) Uani 1 1 d . U . . .
H56A H 0.989784 0.949413 0.751932 0.043 Uiso 1 1 calc R . . . .
H56B H 1.057829 1.056163 0.747727 0.043 Uiso 1 1 calc R . . . .
C57 C 0.5465(14) 1.0257(17) 0.5972(11) 0.047(3) Uani 1 1 d . U . . .
H57A H 0.544758 0.966554 0.553431 0.057 Uiso 1 1 calc R . . . .
H57B H 0.570064 1.091450 0.586463 0.057 Uiso 1 1 calc R . . . .
C58 C 0.4376(14) 1.0244(17) 0.6248(11) 0.050(3) Uani 1 1 d . U . . .
H58A H 0.392976 1.061503 0.602440 0.061 Uiso 1 1 calc R . . . .
H58B H 0.400003 0.952263 0.616593 0.061 Uiso 1 1 calc R . . . .
C59 C 0.4656(14) 1.0812(16) 0.7034(11) 0.046(3) Uani 1 1 d . U . . .
H59A H 0.410088 1.058982 0.731563 0.055 Uiso 1 1 calc R . . . .
H59B H 0.473689 1.157478 0.713024 0.055 Uiso 1 1 calc R . . . .
C60 C 0.5706(13) 1.0506(15) 0.7208(11) 0.042(3) Uani 1 1 d . U . . .
H60A H 0.618351 1.110718 0.754877 0.050 Uiso 1 1 calc R . . . .
H60B H 0.558510 0.993234 0.741914 0.050 Uiso 1 1 calc R . . . .
B1 B 0.8677(15) 1.2414(14) 0.7699(10) 0.030(3) Uani 1 1 d . U . . .
B2 B 0.7366(16) 0.7884(15) 0.7255(10) 0.032(2) Uani 1 1 d . U . . .
B3 B 0.7764(19) 0.942(2) 0.5215(12) 0.052(6) Uani 1 1 d D U . . .
H3A H 0.703(5) 0.926(9) 0.541(6) 0.062 Uiso 1 1 d DR . . . .
H3B H 0.831(7) 0.903(8) 0.539(6) 0.062 Uiso 1 1 d DR . . . .
H3C H 0.805(9) 1.023(3) 0.540(6) 0.062 Uiso 1 1 d DR . . . .
H3D H 0.766(9) 0.917(9) 0.4658(13) 0.062 Uiso 1 1 d DR . . . .
C61 C 0.7829(19) 1.4210(19) 1.0303(13) 0.064(4) Uani 1 1 d . U . . .
H61 H 0.831889 1.449129 1.003399 0.077 Uiso 1 1 calc R . . . .
C62 C 0.737(2) 1.483(2) 1.0839(13) 0.068(4) Uani 1 1 d . U . . .
H62 H 0.753452 1.556398 1.094623 0.082 Uiso 1 1 calc R . . . .
C63 C 0.667(2) 1.440(2) 1.1227(14) 0.072(4) Uani 1 1 d . U . . .
H63 H 0.637411 1.485202 1.160652 0.087 Uiso 1 1 calc R . . . .
C64 C 0.638(2) 1.333(2) 1.1076(13) 0.070(4) Uani 1 1 d . U . . .
H64 H 0.586858 1.303521 1.132550 0.084 Uiso 1 1 calc R . . . .
C65 C 0.687(2) 1.272(2) 1.0548(12) 0.065(4) Uani 1 1 d . U . . .
H65 H 0.672526 1.198753 1.045058 0.078 Uiso 1 1 calc R . . . .
C66 C 0.7532(19) 1.3120(19) 1.0171(12) 0.062(4) Uani 1 1 d . U . . .
H66 H 0.782373 1.266102 0.979665 0.074 Uiso 1 1 calc R . . . .

loop_
_atom_site_aniso_label
_atom_site_aniso_U_11
_atom_site_aniso_U_22
_atom_site_aniso_U_33
_atom_site_aniso_U_23
_atom_site_aniso_U_13
_atom_site_aniso_U_12
Dy1 0.0165(4) 0.0198(4) 0.0402(4) 0.0135(3) 0.0009(3) 0.0042(2)
O1 0.021(5) 0.030(4) 0.046(5) 0.014(4) 0.001(4) 0.011(4)
O2 0.030(5) 0.030(5) 0.050(6) 0.024(4) 0.007(4) 0.011(4)
O3 0.013(4) 0.031(5) 0.046(5) 0.010(4) 0.000(4) 0.005(4)
O4 0.013(4) 0.043(6) 0.060(6) 0.026(5) 0.006(4) 0.018(4)
N1 0.026(4) 0.032(5) 0.038(5) 0.011(4) 0.003(4) 0.008(4)
N2 0.024(4) 0.030(4) 0.035(5) 0.011(4) 0.003(4) 0.009(4)
N3 0.033(5) 0.036(5) 0.041(5) 0.022(4) 0.009(4) 0.011(4)
N4 0.036(5) 0.030(5) 0.043(5) 0.022(4) 0.011(4) 0.009(4)
C1 0.031(6) 0.031(5) 0.038(6) 0.008(5) 0.000(5) 0.003(4)
C2 0.029(5) 0.029(5) 0.037(6) 0.008(5) 0.004(5) 0.005(4)
C3 0.025(3) 0.024(3) 0.029(3) 0.010(3) 0.000(3) 0.005(3)
C5 0.029(4) 0.031(4) 0.031(4) 0.014(3) 0.008(3) 0.015(3)
C6 0.030(6) 0.038(6) 0.042(5) 0.016(5) 0.005(4) 0.013(5)
C7 0.030(6) 0.046(7) 0.042(5) 0.012(5) 0.005(5) 0.012(5)
C8 0.029(5) 0.044(6) 0.041(5) 0.012(5) 0.004(4) 0.011(5)
C9 0.031(4) 0.030(4) 0.030(4) 0.014(3) 0.015(3) 0.018(3)
C10 0.043(7) 0.041(6) 0.035(5) 0.013(5) 0.007(5) 0.008(6)
C11 0.045(9) 0.038(7) 0.044(9) 0.009(7) 0.008(7) 0.013(6)
C12 0.030(7) 0.052(7) 0.042(5) 0.014(5) 0.004(5) 0.011(6)
C13 0.031(9) 0.063(10) 0.057(10) 0.025(8) 0.007(7) 0.010(7)
C14 0.044(10) 0.056(8) 0.049(9) 0.009(7) 0.000(8) 0.016(8)
C15 0.025(5) 0.037(5) 0.043(5) 0.012(4) 0.005(4) 0.009(4)
C16 0.027(5) 0.036(6) 0.049(5) 0.014(5) 0.007(4) 0.009(5)
C17 0.027(6) 0.047(7) 0.055(7) 0.012(5) 0.007(5) 0.011(5)
C18 0.029(6) 0.050(7) 0.058(7) 0.014(6) 0.003(5) 0.014(6)
C19 0.031(6) 0.051(7) 0.053(7) 0.015(6) -0.001(5) 0.013(5)
C20 0.031(5) 0.047(6) 0.046(5) 0.016(5) 0.000(4) 0.012(5)
C21 0.035(7) 0.040(7) 0.053(6) 0.020(5) 0.009(6) 0.007(5)
C22 0.059(11) 0.048(9) 0.057(11) 0.021(8) 0.014(9) -0.007(8)
C23 0.042(10) 0.038(8) 0.053(8) 0.020(6) 0.008(7) 0.006(7)
C24 0.041(7) 0.056(7) 0.049(6) 0.023(5) 0.006(5) 0.012(6)
C25 0.052(11) 0.061(9) 0.058(9) 0.017(7) 0.009(8) 0.013(9)
C26 0.049(11) 0.061(9) 0.056(10) 0.028(8) 0.005(8) 0.006(8)
C27 0.038(6) 0.031(5) 0.042(6) 0.021(5) 0.008(5) 0.006(5)
C28 0.036(6) 0.033(5) 0.041(6) 0.023(5) 0.007(5) 0.007(5)
C29 0.029(5) 0.041(5) 0.044(5) 0.023(4) 0.008(4) 0.009(4)
C30 0.031(5) 0.043(6) 0.052(5) 0.023(5) 0.007(4) 0.007(4)
C31 0.033(6) 0.047(7) 0.057(7) 0.024(5) 0.008(5) 0.011(5)
C32 0.037(6) 0.056(7) 0.058(7) 0.022(6) 0.011(5) 0.013(6)
C33 0.039(6) 0.053(7) 0.057(7) 0.017(6) 0.010(5) 0.014(5)
C34 0.033(6) 0.050(6) 0.049(5) 0.018(5) 0.007(5) 0.011(5)
C35 0.028(7) 0.045(7) 0.056(6) 0.017(5) 0.005(6) 0.005(5)
C36 0.074(13) 0.072(12) 0.059(9) 0.023(9) 0.004(9) 0.013(10)
C37 0.064(12) 0.059(11) 0.092(14) 0.011(9) 0.015(11) -0.020(9)
C38 0.042(7) 0.064(8) 0.055(7) 0.009(7) -0.002(6) 0.010(6)
C39 0.062(12) 0.078(11) 0.073(12) 0.017(10) -0.016(10) -0.009(9)
C40 0.069(13) 0.098(15) 0.057(8) 0.017(10) -0.006(8) 0.010(12)
C41 0.038(5) 0.027(5) 0.047(5) 0.019(4) 0.017(4) 0.011(4)
C42 0.037(5) 0.033(6) 0.050(5) 0.017(5) 0.016(4) 0.015(5)
C43 0.040(6) 0.029(6) 0.056(6) 0.013(5) 0.020(5) 0.014(5)
C44 0.050(6) 0.034(6) 0.056(6) 0.012(6) 0.021(5) 0.011(6)
C45 0.048(6) 0.031(6) 0.050(6) 0.010(6) 0.019(5) 0.006(5)
C46 0.047(6) 0.027(5) 0.046(5) 0.013(5) 0.014(4) 0.005(5)
C47 0.053(7) 0.026(6) 0.041(6) 0.011(5) 0.007(5) 0.003(6)
C48 0.080(13) 0.043(10) 0.042(8) 0.017(7) 0.004(8) 0.011(9)
C49 0.060(10) 0.030(8) 0.054(10) 0.013(7) 0.010(8) 0.000(7)
C50 0.039(7) 0.049(7) 0.050(6) 0.016(6) 0.012(5) 0.013(6)
C51 0.046(10) 0.070(11) 0.062(11) 0.025(9) 0.001(8) 0.019(9)
C52 0.065(12) 0.051(8) 0.043(8) 0.017(7) 0.004(8) 0.012(8)
C53 0.023(6) 0.041(7) 0.051(6) 0.002(6) 0.002(5) 0.008(5)
C54 0.024(6) 0.038(7) 0.058(7) 0.005(6) 0.001(5) 0.014(5)
C55 0.020(6) 0.033(6) 0.057(6) 0.007(6) -0.003(5) 0.011(5)
C56 0.021(6) 0.036(6) 0.050(6) 0.011(5) -0.003(5) 0.011(5)
C57 0.019(6) 0.063(7) 0.068(7) 0.028(6) 0.001(5) 0.020(6)
C58 0.016(6) 0.063(8) 0.081(7) 0.029(7) 0.004(5) 0.018(6)
C59 0.018(6) 0.055(7) 0.078(7) 0.031(6) 0.014(5) 0.023(5)
C60 0.018(6) 0.051(7) 0.066(6) 0.025(6) 0.013(5) 0.020(5)
B1 0.025(5) 0.029(4) 0.039(5) 0.013(4) 0.003(4) 0.007(4)
B2 0.031(5) 0.034(5) 0.042(6) 0.023(4) 0.007(4) 0.010(4)
B3 0.041(13) 0.077(17) 0.042(10) 0.021(10) 0.001(8) 0.022(12)
C61 0.055(9) 0.068(8) 0.065(8) 0.014(7) -0.012(7) 0.014(7)
C62 0.059(9) 0.070(8) 0.069(9) 0.011(7) -0.013(7) 0.016(7)
C63 0.061(9) 0.078(8) 0.068(9) 0.007(7) -0.006(7) 0.018(8)
C64 0.064(9) 0.079(8) 0.064(8) 0.016(7) -0.003(7) 0.014(7)
C65 0.062(9) 0.070(8) 0.063(8) 0.018(7) -0.007(7) 0.016(7)
C66 0.056(9) 0.067(8) 0.059(8) 0.013(7) -0.009(6) 0.016(7)

loop_
_atom_type_symbol
_atom_type_description
_atom_type_scat_dispersion_real
_atom_type_scat_dispersion_imag
_atom_type_scat_source
C C 0.0033 0.0016 'International Tables Vol C Tables 4.2.6.8 and 6.1.1.4'
H H 0.0000 0.0000 'International Tables Vol C Tables 4.2.6.8 and 6.1.1.4'
B B 0.0013 0.0007 'International Tables Vol C Tables 4.2.6.8 and 6.1.1.4'
Dy Dy -0.1892 4.4098 'International Tables Vol C Tables 4.2.6.8 and 6.1.1.4'
N N 0.0061 0.0033 'International Tables Vol C Tables 4.2.6.8 and 6.1.1.4'
O O 0.0106 0.0060 'International Tables Vol C Tables 4.2.6.8 and 6.1.1.4'

loop_
_exptl_crystal_face_index_h
_exptl_crystal_face_index_k
_exptl_crystal_face_index_l
_exptl_crystal_face_perp_dist
18 -3 -2 0.1091
-10 3 21 0.0925
12 -7 19 0.1109
-13 -6 -12 0.1201
-11 10 -19 0.1341
7 15 2 0.1439
-13 -7 20 0.1057
-3 -1 -25 0.0876
14 0 -18 0.1174
14 -2 17 0.0884
2 -19 9 0.2069
-14 1 17 0.1026
-2 19 -9 0.1312
0 19 -11 0.1322
3 1 25 0.0876
10 -3 -21 0.0991
18 -7 1 0.1117
14 -8 -12 0.1252
-17 -3 5 0.1009
4 -4 26 0.0929
-18 3 2 0.1091

loop_
_geom_angle_atom_site_label_1
_geom_angle_atom_site_label_2
_geom_angle_atom_site_label_3
_geom_angle
_geom_angle_site_symmetry_1
_geom_angle_site_symmetry_3
_geom_angle_publ_flag
O1 Dy1 O3 91.3(4) . . ?
O1 Dy1 O4 88.7(4) . . ?
O1 Dy1 B3 125.1(7) . . ?
O1 Dy1 H3A 132(3) . . ?
O1 Dy1 H3B 135(3) . . ?
O1 Dy1 H3C 101.3(8) . . ?
O2 Dy1 O1 115.5(4) . . ?
O2 Dy1 O3 90.9(4) . . ?
O2 Dy1 O4 92.5(4) . . ?
O2 Dy1 B3 119.4(7) . . ?
O2 Dy1 H3A 107(2) . . ?
O2 Dy1 H3B 105(2) . . ?
O2 Dy1 H3C 143.2(8) . . ?
O3 Dy1 B3 89.9(6) . . ?
O3 Dy1 H3A 111.5(14) . . ?
O3 Dy1 H3B 69.5(16) . . ?
O3 Dy1 H3C 89(3) . . ?
O4 Dy1 O3 176.2(4) . . ?
O4 Dy1 B3 87.0(6) . . ?
O4 Dy1 H3A 65.9(16) . . ?
O4 Dy1 H3B 108.0(15) . . ?
O4 Dy1 H3C 87(3) . . ?
B3 Dy1 H3A 24.2(3) . . ?
B3 Dy1 H3B 24.2(3) . . ?
B3 Dy1 H3C 23.9(5) . . ?
H3A Dy1 H3B 42.1(11) . . ?
H3A Dy1 H3C 41.0(11) . . ?
H3B Dy1 H3C 41.0(11) . . ?
B1 O1 Dy1 176.4(11) . . ?
B2 O2 Dy1 171.9(12) . . ?
C53 O3 Dy1 134.0(10) . . ?
C56 O3 Dy1 116.5(9) . . ?
C56 O3 C53 108.8(12) . . ?
C57 O4 Dy1 131.9(10) . . ?
C57 O4 C60 109.0(12) . . ?
C60 O4 Dy1 118.1(9) . . ?
C1 N1 C15 118.3(14) . . ?
C1 N1 B1 109.0(14) . . ?
B1 N1 C15 130.0(14) . . ?
C2 N2 B1 107.3(13) . . ?
C3 N2 C2 120.3(13) . . ?
C3 N2 B1 132.2(14) . . ?
C28 N3 C29 123.4(14) . . ?
C28 N3 B2 108.2(14) . . ?
C29 N3 B2 128.0(14) . . ?
C27 N4 B2 107.8(14) . . ?
C41 N4 C27 122.3(14) . . ?
C41 N4 B2 129.8(14) . . ?
N1 C1 H1 125.3 . . ?
C2 C1 N1 109.4(15) . . ?
C2 C1 H1 125.3 . . ?
N2 C2 H2 125.0 . . ?
C1 C2 N2 110.1(15) . . ?
C1 C2 H2 125.0 . . ?
N2 C3 C4 121.9(14) . . ?
N2 C3 C8 118.9(14) . . ?
C8 C3 C4 119.1(14) . . ?
C3 C4 C9 116.0(13) . . ?
C5 C4 C3 118.2(13) . . ?
C5 C4 C9 125.4(13) . . ?
C4 C5 H5 119.1 . . ?
C6 C5 C4 121.7(15) . . ?
C6 C5 H5 119.1 . . ?
C5 C6 H6 118.8 . . ?
C5 C6 C7 122.4(17) . . ?
C7 C6 H6 118.8 . . ?
C6 C7 H7 119.8 . . ?
C6 C7 C8 120.3(17) . . ?
C8 C7 H7 119.8 . . ?
C3 C8 C12 121.9(15) . . ?
C7 C8 C3 118.2(16) . . ?
C7 C8 C12 119.9(16) . . ?
C4 C9 H9 107.5 . . ?
C4 C9 C10 112.3(14) . . ?
C4 C9 C11 112.9(13) . . ?
C10 C9 H9 107.5 . . ?
C11 C9 H9 107.5 . . ?
C11 C9 C10 108.9(13) . . ?
C9 C10 H10A 109.5 . . ?
C9 C10 H10B 109.5 . . ?
C9 C10 H10C 109.5 . . ?
H10A C10 H10B 109.5 . . ?
H10A C10 H10C 109.5 . . ?
H10B C10 H10C 109.5 . . ?
C9 C11 H11A 109.5 . . ?
C9 C11 H11B 109.5 . . ?
C9 C11 H11C 109.5 . . ?
H11A C11 H11B 109.5 . . ?
H11A C11 H11C 109.5 . . ?
H11B C11 H11C 109.5 . . ?
C8 C12 H12 108.1 . . ?
C8 C12 C13 113.1(16) . . ?
C8 C12 C14 110.9(16) . . ?
C13 C12 H12 108.1 . . ?
C14 C12 H12 108.1 . . ?
C14 C12 C13 108.4(16) . . ?
C12 C13 H13A 109.5 . . ?
C12 C13 H13B 109.5 . . ?
C12 C13 H13C 109.5 . . ?
H13A C13 H13B 109.5 . . ?
H13A C13 H13C 109.5 . . ?
H13B C13 H13C 109.5 . . ?
C12 C14 H14A 109.5 . . ?
C12 C14 H14B 109.5 . . ?
C12 C14 H14C 109.5 . . ?
H14A C14 H14B 109.5 . . ?
H14A C14 H14C 109.5 . . ?
H14B C14 H14C 109.5 . . ?
C16 C15 N1 118.6(15) . . ?
C16 C15 C20 122.5(16) . . ?
C20 C15 N1 118.9(15) . . ?
C15 C16 C17 118.8(17) . . ?
C15 C16 C21 119.9(15) . . ?
C17 C16 C21 121.3(16) . . ?
C16 C17 H17 119.9 . . ?
C18 C17 C16 120.2(18) . . ?
C18 C17 H17 119.9 . . ?
C17 C18 H18 119.2 . . ?
C17 C18 C19 121.6(18) . . ?
C19 C18 H18 119.2 . . ?
C18 C19 H19 120.3 . . ?
C20 C19 C18 119.5(18) . . ?
C20 C19 H19 120.3 . . ?
C15 C20 C19 117.4(17) . . ?
C15 C20 C24 122.2(16) . . ?
C19 C20 C24 120.3(17) . . ?
C16 C21 H21 109.0 . . ?
C22 C21 C16 109.0(16) . . ?
C22 C21 H21 109.0 . . ?
C23 C21 C16 110.9(15) . . ?
C23 C21 H21 109.0 . . ?
C23 C21 C22 110.0(16) . . ?
C21 C22 H22A 109.5 . . ?
C21 C22 H22B 109.5 . . ?
C21 C22 H22C 109.5 . . ?
H22A C22 H22B 109.5 . . ?
H22A C22 H22C 109.5 . . ?
H22B C22 H22C 109.5 . . ?
C21 C23 H23A 109.5 . . ?
C21 C23 H23B 109.5 . . ?
C21 C23 H23C 109.5 . . ?
H23A C23 H23B 109.5 . . ?
H23A C23 H23C 109.5 . . ?
H23B C23 H23C 109.5 . . ?
C20 C24 H24 107.5 . . ?
C20 C24 C26 111.0(17) . . ?
C25 C24 C20 112.1(17) . . ?
C25 C24 H24 107.5 . . ?
C25 C24 C26 110.9(17) . . ?
C26 C24 H24 107.5 . . ?
C24 C25 H25A 109.5 . . ?
C24 C25 H25B 109.5 . . ?
C24 C25 H25C 109.5 . . ?
H25A C25 H25B 109.5 . . ?
H25A C25 H25C 109.5 . . ?
H25B C25 H25C 109.5 . . ?
C24 C26 H26A 109.5 . . ?
C24 C26 H26B 109.5 . . ?
C24 C26 H26C 109.5 . . ?
H26A C26 H26B 109.5 . . ?
H26A C26 H26C 109.5 . . ?
H26B C26 H26C 109.5 . . ?
N4 C27 H27 125.0 . . ?
C28 C27 N4 110.1(15) . . ?
C28 C27 H27 125.0 . . ?
N3 C28 H28 124.5 . . ?
C27 C28 N3 110.9(15) . . ?
C27 C28 H28 124.5 . . ?
C30 C29 N3 117.2(16) . . ?
C34 C29 N3 121.2(16) . . ?
C34 C29 C30 121.5(17) . . ?
C29 C30 C35 121.1(16) . . ?
C31 C30 C29 117.9(18) . . ?
C31 C30 C35 120.8(17) . . ?
C30 C31 H31 119.3 . . ?
C32 C31 C30 121.5(19) . . ?
C32 C31 H31 119.3 . . ?
C31 C32 H32 119.4 . . ?
C31 C32 C33 121.3(19) . . ?
C33 C32 H32 119.4 . . ?
C32 C33 H33 120.9 . . ?
C32 C33 C34 118.3(19) . . ?
C34 C33 H33 120.9 . . ?
C29 C34 C33 119.6(18) . . ?
C29 C34 C38 121.1(17) . . ?
C33 C34 C38 119.2(18) . . ?
C30 C35 H35 106.6 . . ?
C36 C35 C30 115.2(17) . . ?
C36 C35 H35 106.6 . . ?
C36 C35 C37 112(2) . . ?
C37 C35 C30 109.1(16) . . ?
C37 C35 H35 106.6 . . ?
C35 C36 H36A 109.5 . . ?
C35 C36 H36B 109.5 . . ?
C35 C36 H36C 109.5 . . ?
H36A C36 H36B 109.5 . . ?
H36A C36 H36C 109.5 . . ?
H36B C36 H36C 109.5 . . ?
C35 C37 H37A 109.5 . . ?
C35 C37 H37B 109.5 . . ?
C35 C37 H37C 109.5 . . ?
H37A C37 H37B 109.5 . . ?
H37A C37 H37C 109.5 . . ?
H37B C37 H37C 109.5 . . ?
C34 C38 H38 109.0 . . ?
C39 C38 C34 110.4(18) . . ?
C39 C38 H38 109.0 . . ?
C39 C38 C40 109(2) . . ?
C40 C38 C34 110.5(18) . . ?
C40 C38 H38 109.0 . . ?
C38 C39 H39A 109.5 . . ?
C38 C39 H39B 109.5 . . ?
C38 C39 H39C 109.5 . . ?
H39A C39 H39B 109.5 . . ?
H39A C39 H39C 109.5 . . ?
H39B C39 H39C 109.5 . . ?
C38 C40 H40A 109.5 . . ?
C38 C40 H40B 109.5 . . ?
C38 C40 H40C 109.5 . . ?
H40A C40 H40B 109.5 . . ?
H40A C40 H40C 109.5 . . ?
H40B C40 H40C 109.5 . . ?
N4 C41 C42 121.0(16) . . ?
N4 C41 C46 120.0(16) . . ?
C42 C41 C46 118.9(16) . . ?
C41 C42 C50 120.4(15) . . ?
C43 C42 C41 120.4(17) . . ?
C43 C42 C50 119.1(17) . . ?
C42 C43 H43 120.5 . . ?
C44 C43 C42 119.0(19) . . ?
C44 C43 H43 120.5 . . ?
C43 C44 H44 119.3 . . ?
C45 C44 C43 121.5(18) . . ?
C45 C44 H44 119.3 . . ?
C44 C45 H45 119.0 . . ?
C44 C45 C46 122.0(19) . . ?
C46 C45 H45 119.0 . . ?
C41 C46 C47 119.8(16) . . ?
C45 C46 C41 118.2(18) . . ?
C45 C46 C47 121.9(17) . . ?
C46 C47 H47 107.2 . . ?
C46 C47 C48 114.9(17) . . ?
C46 C47 C49 109.7(15) . . ?
C48 C47 H47 107.2 . . ?
C49 C47 H47 107.2 . . ?
C49 C47 C48 110.2(16) . . ?
C47 C48 H48A 109.5 . . ?
C47 C48 H48B 109.5 . . ?
C47 C48 H48C 109.5 . . ?
H48A C48 H48B 109.5 . . ?
H48A C48 H48C 109.5 . . ?
H48B C48 H48C 109.5 . . ?
C47 C49 H49A 109.5 . . ?
C47 C49 H49B 109.5 . . ?
C47 C49 H49C 109.5 . . ?
H49A C49 H49B 109.5 . . ?
H49A C49 H49C 109.5 . . ?
H49B C49 H49C 109.5 . . ?
C42 C50 H50 105.8 . . ?
C42 C50 C51 112.3(16) . . ?
C51 C50 H50 105.8 . . ?
C52 C50 C42 114.2(16) . . ?
C52 C50 H50 105.8 . . ?
C52 C50 C51 112.0(18) . . ?
C50 C51 H51A 109.5 . . ?
C50 C51 H51B 109.5 . . ?
C50 C51 H51C 109.5 . . ?
H51A C51 H51B 109.5 . . ?
H51A C51 H51C 109.5 . . ?
H51B C51 H51C 109.5 . . ?
C50 C52 H52A 109.5 . . ?
C50 C52 H52B 109.5 . . ?
C50 C52 H52C 109.5 . . ?
H52A C52 H52B 109.5 . . ?
H52A C52 H52C 109.5 . . ?
H52B C52 H52C 109.5 . . ?
O3 C53 H53A 111.2 . . ?
O3 C53 H53B 111.2 . . ?
O3 C53 C54 103.0(14) . . ?
H53A C53 H53B 109.1 . . ?
C54 C53 H53A 111.2 . . ?
C54 C53 H53B 111.2 . . ?
C53 C54 H54A 110.7 . . ?
C53 C54 H54B 110.7 . . ?
C53 C54 C55 105.0(15) . . ?
H54A C54 H54B 108.8 . . ?
C55 C54 H54A 110.7 . . ?
C55 C54 H54B 110.7 . . ?
C54 C55 H55A 111.9 . . ?
C54 C55 H55B 111.9 . . ?
H55A C55 H55B 109.6 . . ?
C56 C55 C54 99.4(14) . . ?
C56 C55 H55A 111.9 . . ?
C56 C55 H55B 111.9 . . ?
O3 C56 C55 107.5(14) . . ?
O3 C56 H56A 110.2 . . ?
O3 C56 H56B 110.2 . . ?
C55 C56 H56A 110.2 . . ?
C55 C56 H56B 110.2 . . ?
H56A C56 H56B 108.5 . . ?
O4 C57 H57A 110.6 . . ?
O4 C57 H57B 110.6 . . ?
O4 C57 C58 105.7(16) . . ?
H57A C57 H57B 108.7 . . ?
C58 C57 H57A 110.6 . . ?
C58 C57 H57B 110.6 . . ?
C57 C58 H58A 111.4 . . ?
C57 C58 H58B 111.4 . . ?
H58A C58 H58B 109.2 . . ?
C59 C58 C57 102.0(15) . . ?
C59 C58 H58A 111.4 . . ?
C59 C58 H58B 111.4 . . ?
C58 C59 H59A 110.9 . . ?
C58 C59 H59B 110.9 . . ?
C58 C59 C60 104.3(15) . . ?
H59A C59 H59B 108.9 . . ?
C60 C59 H59A 110.9 . . ?
C60 C59 H59B 110.9 . . ?
O4 C60 C59 106.2(15) . . ?
O4 C60 H60A 110.5 . . ?
O4 C60 H60B 110.5 . . ?
C59 C60 H60A 110.5 . . ?
C59 C60 H60B 110.5 . . ?
H60A C60 H60B 108.7 . . ?
O1 B1 N1 128.8(15) . . ?
O1 B1 N2 127.0(15) . . ?
N1 B1 N2 104.1(14) . . ?
O2 B2 N3 129.0(16) . . ?
O2 B2 N4 127.9(16) . . ?
N4 B2 N3 103.0(13) . . ?
Dy1 B3 H3A 68(6) . . ?
Dy1 B3 H3B 68(6) . . ?
Dy1 B3 H3C 75(6) . . ?
Dy1 B3 H3D 176(6) . . ?
H3A B3 H3B 109.4(10) . . ?
H3A B3 H3C 109.5(10) . . ?
H3A B3 H3D 109.5(10) . . ?
H3B B3 H3C 109.4(10) . . ?
H3B B3 H3D 109.4(10) . . ?
H3C B3 H3D 109.6(10) . . ?
C62 C61 H61 122.0 . . ?
C62 C61 C66 116(3) . . ?
C66 C61 H61 122.0 . . ?
C61 C62 H62 119.5 . . ?
C61 C62 C63 121(3) . . ?
C63 C62 H62 119.5 . . ?
C62 C63 H63 119.3 . . ?
C62 C63 C64 121(3) . . ?
C64 C63 H63 119.3 . . ?
C63 C64 H64 121.7 . . ?
C65 C64 C63 117(3) . . ?
C65 C64 H64 121.7 . . ?
C64 C65 H65 118.9 . . ?
C66 C65 C64 122(3) . . ?
C66 C65 H65 118.9 . . ?
C61 C66 H66 118.7 . . ?
C65 C66 C61 123(3) . . ?
C65 C66 H66 118.7 . . ?

loop_
_geom_bond_atom_site_label_1
_geom_bond_atom_site_label_2
_geom_bond_distance
_geom_bond_site_symmetry_2
_geom_bond_publ_flag
Dy1 O1 2.113(11) . ?
Dy1 O2 2.089(10) . ?
Dy1 O3 2.381(10) . ?
Dy1 O4 2.372(10) . ?
Dy1 B3 2.56(2) . ?
Dy1 H3A 2.39(11) . ?
Dy1 H3B 2.39(11) . ?
Dy1 H3C 2.50(11) . ?
O1 B1 1.34(2) . ?
O2 B2 1.33(2) . ?
O3 C53 1.47(2) . ?
O3 C56 1.45(2) . ?
O4 C57 1.45(2) . ?
O4 C60 1.46(2) . ?
N1 C1 1.41(2) . ?
N1 C15 1.45(2) . ?
N1 B1 1.44(2) . ?
N2 C2 1.41(2) . ?
N2 C3 1.402(19) . ?
N2 B1 1.49(2) . ?
N3 C28 1.40(2) . ?
N3 C29 1.42(2) . ?
N3 B2 1.47(2) . ?
N4 C27 1.43(2) . ?
N4 C41 1.37(2) . ?
N4 B2 1.46(2) . ?
C1 H1 0.9500 . ?
C1 C2 1.36(2) . ?
C2 H2 0.9500 . ?
C3 C4 1.47(2) . ?
C3 C8 1.43(2) . ?
C4 C5 1.38(2) . ?
C4 C9 1.49(2) . ?
C5 H5 0.9500 . ?
C5 C6 1.34(2) . ?
C6 H6 0.9500 . ?
C6 C7 1.39(2) . ?
C7 H7 0.9500 . ?
C7 C8 1.41(2) . ?
C8 C12 1.50(2) . ?
C9 H9 1.0000 . ?
C9 C10 1.55(2) . ?
C9 C11 1.52(2) . ?
C10 H10A 0.9800 . ?
C10 H10B 0.9800 . ?
C10 H10C 0.9800 . ?
C11 H11A 0.9800 . ?
C11 H11B 0.9800 . ?
C11 H11C 0.9800 . ?
C12 H12 1.0000 . ?
C12 C13 1.54(3) . ?
C12 C14 1.53(3) . ?
C13 H13A 0.9800 . ?
C13 H13B 0.9800 . ?
C13 H13C 0.9800 . ?
C14 H14A 0.9800 . ?
C14 H14B 0.9800 . ?
C14 H14C 0.9800 . ?
C15 C16 1.40(2) . ?
C15 C20 1.41(2) . ?
C16 C17 1.41(2) . ?
C16 C21 1.57(2) . ?
C17 H17 0.9500 . ?
C17 C18 1.35(3) . ?
C18 H18 0.9500 . ?
C18 C19 1.43(3) . ?
C19 H19 0.9500 . ?
C19 C20 1.41(3) . ?
C20 C24 1.50(3) . ?
C21 H21 1.0000 . ?
C21 C22 1.55(2) . ?
C21 C23 1.49(3) . ?
C22 H22A 0.9800 . ?
C22 H22B 0.9800 . ?
C22 H22C 0.9800 . ?
C23 H23A 0.9800 . ?
C23 H23B 0.9800 . ?
C23 H23C 0.9800 . ?
C24 H24 1.0000 . ?
C24 C25 1.50(3) . ?
C24 C26 1.55(3) . ?
C25 H25A 0.9800 . ?
C25 H25B 0.9800 . ?
C25 H25C 0.9800 . ?
C26 H26A 0.9800 . ?
C26 H26B 0.9800 . ?
C26 H26C 0.9800 . ?
C27 H27 0.9500 . ?
C27 C28 1.30(2) . ?
C28 H28 0.9500 . ?
C29 C30 1.42(2) . ?
C29 C34 1.35(3) . ?
C30 C31 1.39(3) . ?
C30 C35 1.57(3) . ?
C31 H31 0.9500 . ?
C31 C32 1.34(3) . ?
C32 H32 0.9500 . ?
C32 C33 1.40(3) . ?
C33 H33 0.9500 . ?
C33 C34 1.43(3) . ?
C34 C38 1.59(3) . ?
C35 H35 1.0000 . ?
C35 C36 1.44(3) . ?
C35 C37 1.53(3) . ?
C36 H36A 0.9800 . ?
C36 H36B 0.9800 . ?
C36 H36C 0.9800 . ?
C37 H37A 0.9800 . ?
C37 H37B 0.9800 . ?
C37 H37C 0.9800 . ?
C38 H38 1.0000 . ?
C38 C39 1.51(3) . ?
C38 C40 1.54(3) . ?
C39 H39A 0.9800 . ?
C39 H39B 0.9800 . ?
C39 H39C 0.9800 . ?
C40 H40A 0.9800 . ?
C40 H40B 0.9800 . ?
C40 H40C 0.9800 . ?
C41 C42 1.43(3) . ?
C41 C46 1.44(2) . ?
C42 C43 1.41(2) . ?
C42 C50 1.51(3) . ?
C43 H43 0.9500 . ?
C43 C44 1.41(3) . ?
C44 H44 0.9500 . ?
C44 C45 1.35(3) . ?
C45 H45 0.9500 . ?
C45 C46 1.42(3) . ?
C46 C47 1.49(3) . ?
C47 H47 1.0000 . ?
C47 C48 1.53(2) . ?
C47 C49 1.51(2) . ?
C48 H48A 0.9800 . ?
C48 H48B 0.9800 . ?
C48 H48C 0.9800 . ?
C49 H49A 0.9800 . ?
C49 H49B 0.9800 . ?
C49 H49C 0.9800 . ?
C50 H50 1.0000 . ?
C50 C51 1.53(3) . ?
C50 C52 1.47(3) . ?
C51 H51A 0.9800 . ?
C51 H51B 0.9800 . ?
C51 H51C 0.9800 . ?
C52 H52A 0.9800 . ?
C52 H52B 0.9800 . ?
C52 H52C 0.9800 . ?
C53 H53A 0.9900 . ?
C53 H53B 0.9900 . ?
C53 C54 1.49(2) . ?
C54 H54A 0.9900 . ?
C54 H54B 0.9900 . ?
C54 C55 1.52(3) . ?
C55 H55A 0.9900 . ?
C55 H55B 0.9900 . ?
C55 C56 1.50(2) . ?
C56 H56A 0.9900 . ?
C56 H56B 0.9900 . ?
C57 H57A 0.9900 . ?
C57 H57B 0.9900 . ?
C57 C58 1.52(2) . ?
C58 H58A 0.9900 . ?
C58 H58B 0.9900 . ?
C58 C59 1.52(3) . ?
C59 H59A 0.9900 . ?
C59 H59B 0.9900 . ?
C59 C60 1.52(2) . ?
C60 H60A 0.9900 . ?
C60 H60B 0.9900 . ?
B3 H3A 1.050(10) . ?
B3 H3B 1.051(10) . ?
B3 H3C 1.049(10) . ?
B3 H3D 1.050(10) . ?
C61 H61 0.9500 . ?
C61 C62 1.36(3) . ?
C61 C66 1.42(3) . ?
C62 H62 0.9500 . ?
C62 C63 1.38(4) . ?
C63 H63 0.9500 . ?
C63 C64 1.39(4) . ?
C64 H64 0.9500 . ?
C64 C65 1.37(3) . ?
C65 H65 0.9500 . ?
C65 C66 1.32(3) . ?
C66 H66 0.9500 . ?

loop_
_geom_torsion_atom_site_label_1
_geom_torsion_atom_site_label_2
_geom_torsion_atom_site_label_3
_geom_torsion_atom_site_label_4
_geom_torsion
_geom_torsion_site_symmetry_1
_geom_torsion_site_symmetry_2
_geom_torsion_site_symmetry_3
_geom_torsion_site_symmetry_4
_geom_torsion_publ_flag
Dy1 O3 C53 C54 175.2(10) . . . . ?
Dy1 O3 C56 C55 161.2(10) . . . . ?
Dy1 O4 C57 C58 170.6(11) . . . . ?
Dy1 O4 C60 C59 169.5(11) . . . . ?
O3 C53 C54 C55 34.8(18) . . . . ?
O4 C57 C58 C59 34(2) . . . . ?
N1 C1 C2 N2 -1.5(19) . . . . ?
N1 C15 C16 C17 179.7(16) . . . . ?
N1 C15 C16 C21 -1(2) . . . . ?
N1 C15 C20 C19 -179.6(16) . . . . ?
N1 C15 C20 C24 -4(3) . . . . ?
N2 C3 C4 C5 -177.2(14) . . . . ?
N2 C3 C4 C9 -4(2) . . . . ?
N2 C3 C8 C7 177.7(15) . . . . ?
N2 C3 C8 C12 -5(2) . . . . ?
N3 C29 C30 C31 179.5(15) . . . . ?
N3 C29 C30 C35 -5(2) . . . . ?
N3 C29 C34 C33 -179.4(16) . . . . ?
N3 C29 C34 C38 5(3) . . . . ?
N4 C27 C28 N3 2(2) . . . . ?
N4 C41 C42 C43 177.3(15) . . . . ?
N4 C41 C42 C50 -2(3) . . . . ?
N4 C41 C46 C45 -178.9(15) . . . . ?
N4 C41 C46 C47 -3(2) . . . . ?
C1 N1 C15 C16 -85(2) . . . . ?
C1 N1 C15 C20 96(2) . . . . ?
C1 N1 B1 O1 176.2(17) . . . . ?
C1 N1 B1 N2 -1.0(18) . . . . ?
C2 N2 C3 C4 111.3(17) . . . . ?
C2 N2 C3 C8 -64(2) . . . . ?
C2 N2 B1 O1 -177.2(17) . . . . ?
C2 N2 B1 N1 0.1(17) . . . . ?
C3 N2 C2 C1 -175.2(14) . . . . ?
C3 N2 B1 O1 -2(3) . . . . ?
C3 N2 B1 N1 175.5(15) . . . . ?
C3 C4 C5 C6 1(2) . . . . ?
C3 C4 C9 C10 162.6(13) . . . . ?
C3 C4 C9 C11 -73.8(17) . . . . ?
C3 C8 C12 C13 -123.2(19) . . . . ?
C3 C8 C12 C14 114.8(19) . . . . ?
C4 C3 C8 C7 2(2) . . . . ?
C4 C3 C8 C12 179.6(15) . . . . ?
C4 C5 C6 C7 -1(3) . . . . ?
C5 C4 C9 C10 -24(2) . . . . ?
C5 C4 C9 C11 99.3(18) . . . . ?
C5 C6 C7 C8 1(3) . . . . ?
C6 C7 C8 C3 -2(3) . . . . ?
C6 C7 C8 C12 -179.2(17) . . . . ?
C7 C8 C12 C13 54(2) . . . . ?
C7 C8 C12 C14 -68(2) . . . . ?
C8 C3 C4 C5 -2(2) . . . . ?
C8 C3 C4 C9 171.8(14) . . . . ?
C9 C4 C5 C6 -171.9(15) . . . . ?
C15 N1 C1 C2 164.9(15) . . . . ?
C15 N1 B1 O1 16(3) . . . . ?
C15 N1 B1 N2 -161.7(15) . . . . ?
C15 C16 C17 C18 -1(3) . . . . ?
C15 C16 C21 C22 130.5(18) . . . . ?
C15 C16 C21 C23 -108.3(19) . . . . ?
C15 C20 C24 C25 -95(2) . . . . ?
C15 C20 C24 C26 140.0(19) . . . . ?
C16 C15 C20 C19 1(3) . . . . ?
C16 C15 C20 C24 177.1(18) . . . . ?
C16 C17 C18 C19 3(3) . . . . ?
C17 C16 C21 C22 -50(2) . . . . ?
C17 C16 C21 C23 71(2) . . . . ?
C17 C18 C19 C20 -3(3) . . . . ?
C18 C19 C20 C15 1(3) . . . . ?
C18 C19 C20 C24 -175.1(18) . . . . ?
C19 C20 C24 C25 80(2) . . . . ?
C19 C20 C24 C26 -44(3) . . . . ?
C20 C15 C16 C17 -1(3) . . . . ?
C20 C15 C16 C21 178.6(17) . . . . ?
C21 C16 C17 C18 179.2(17) . . . . ?
C27 N4 C41 C42 -71(2) . . . . ?
C27 N4 C41 C46 106.5(19) . . . . ?
C27 N4 B2 O2 -177.1(18) . . . . ?
C27 N4 B2 N3 -0.2(18) . . . . ?
C28 N3 C29 C30 -77(2) . . . . ?
C28 N3 C29 C34 100(2) . . . . ?
C28 N3 B2 O2 178.2(18) . . . . ?
C28 N3 B2 N4 1.4(18) . . . . ?
C29 N3 C28 C27 171.0(16) . . . . ?
C29 N3 B2 O2 5(3) . . . . ?
C29 N3 B2 N4 -171.3(16) . . . . ?
C29 C30 C31 C32 -2(3) . . . . ?
C29 C30 C35 C36 -111(2) . . . . ?
C29 C30 C35 C37 122(2) . . . . ?
C29 C34 C38 C39 105(2) . . . . ?
C29 C34 C38 C40 -134(2) . . . . ?
C30 C29 C34 C33 -3(3) . . . . ?
C30 C29 C34 C38 -178.3(17) . . . . ?
C30 C31 C32 C33 1(3) . . . . ?
C31 C30 C35 C36 64(2) . . . . ?
C31 C30 C35 C37 -63(2) . . . . ?
C31 C32 C33 C34 -1(3) . . . . ?
C32 C33 C34 C29 2(3) . . . . ?
C32 C33 C34 C38 177.4(18) . . . . ?
C33 C34 C38 C39 -70(3) . . . . ?
C33 C34 C38 C40 50(3) . . . . ?
C34 C29 C30 C31 3(3) . . . . ?
C34 C29 C30 C35 178.1(17) . . . . ?
C35 C30 C31 C32 -177.2(17) . . . . ?
C41 N4 C27 C28 -176.8(16) . . . . ?
C41 N4 B2 O2 -2(3) . . . . ?
C41 N4 B2 N3 175.0(17) . . . . ?
C41 C42 C43 C44 2(3) . . . . ?
C41 C42 C50 C51 161.0(17) . . . . ?
C41 C42 C50 C52 -70(2) . . . . ?
C41 C46 C47 C48 161.1(16) . . . . ?
C41 C46 C47 C49 -74(2) . . . . ?
C42 C41 C46 C45 -2(2) . . . . ?
C42 C41 C46 C47 173.8(15) . . . . ?
C42 C43 C44 C45 -3(3) . . . . ?
C43 C42 C50 C51 -18(2) . . . . ?
C43 C42 C50 C52 110(2) . . . . ?
C43 C44 C45 C46 1(3) . . . . ?
C44 C45 C46 C41 1(3) . . . . ?
C44 C45 C46 C47 -174.4(17) . . . . ?
C45 C46 C47 C48 -23(2) . . . . ?
C45 C46 C47 C49 101(2) . . . . ?
C46 C41 C42 C43 0(2) . . . . ?
C46 C41 C42 C50 -179.2(16) . . . . ?
C50 C42 C43 C44 -178.5(16) . . . . ?
C53 O3 C56 C55 -10.7(18) . . . . ?
C53 C54 C55 C56 -40.3(17) . . . . ?
C54 C55 C56 O3 31.0(17) . . . . ?
C56 O3 C53 C54 -14.9(18) . . . . ?
C57 O4 C60 C59 0(2) . . . . ?
C57 C58 C59 C60 -34(2) . . . . ?
C58 C59 C60 O4 22(2) . . . . ?
C60 O4 C57 C58 -22(2) . . . . ?
B1 N1 C1 C2 1.6(19) . . . . ?
B1 N1 C15 C16 74(2) . . . . ?
B1 N1 C15 C20 -105(2) . . . . ?
B1 N2 C2 C1 0.8(19) . . . . ?
B1 N2 C3 C4 -64(2) . . . . ?
B1 N2 C3 C8 121.1(19) . . . . ?
B2 N3 C28 C27 -2(2) . . . . ?
B2 N3 C29 C30 95(2) . . . . ?
B2 N3 C29 C34 -88(2) . . . . ?
B2 N4 C27 C28 -1(2) . . . . ?
B2 N4 C41 C42 115(2) . . . . ?
B2 N4 C41 C46 -68(2) . . . . ?
C61 C62 C63 C64 -2(4) . . . . ?
C62 C61 C66 C65 -1(3) . . . . ?
C62 C63 C64 C65 3(4) . . . . ?
C63 C64 C65 C66 -4(4) . . . . ?
C64 C65 C66 C61 3(4) . . . . ?
C66 C61 C62 C63 1(3) . . . . ?

loop_
_twin_individual_id
_twin_individual_mass_fraction_refined
1 0.773(4)
2 0.227(4)

loop_
_exptl_oxdiff_crystal_face_indexfrac_h
_exptl_oxdiff_crystal_face_indexfrac_k
_exptl_oxdiff_crystal_face_indexfrac_l
_exptl_oxdiff_crystal_face_x
_exptl_oxdiff_crystal_face_y
_exptl_oxdiff_crystal_face_z
18.0192 -2.5079 -1.7484 -0.9985 0.0161 -0.0631
-10.4020 3.3220 21.2606 0.5939 0.7914 0.0527
12.3905 -7.3095 19.0740 -0.6401 0.6447 -0.4023
-12.7471 -5.6058 -12.1612 0.7186 -0.6795 -0.2749
-11.3524 10.2637 -18.9661 0.5708 -0.5661 0.5537
7.1538 14.7139 1.7084 -0.4545 0.4504 0.7556
-12.5914 -6.5900 20.1340 0.7533 0.5091 -0.4482
-3.4032 -0.9186 -25.3150 0.1626 -0.9950 0.0406
14.4407 -0.4282 -18.0348 -0.8267 -0.5745 0.0930
13.5646 -2.3650 16.9906 -0.7274 0.6871 -0.1420
1.5091 -18.9461 9.0318 0.0004 -0.0771 -0.9828
-14.4023 1.4216 17.0400 0.8195 0.5599 -0.0391
-1.5091 18.9461 -9.0318 -0.0004 0.0771 0.9828
-0.4621 18.9146 -10.9635 -0.0611 0.0120 0.9919
3.4032 0.9186 25.3150 -0.1626 0.9950 -0.0406
10.4020 -3.3220 -21.2606 -0.5939 -0.7914 -0.0527
17.8755 -7.4778 1.2236 -0.9676 0.0143 -0.3249
14.1817 -8.3782 -12.0784 -0.7741 -0.5325 -0.3305
-17.1786 -3.4853 4.7845 0.9786 -0.0310 -0.2473
4.3065 -4.0829 26.3552 -0.1923 0.9281 -0.2933
-18.0192 2.5079 1.7484 0.9985 -0.0161 0.0631
